data_1520017
loop_
_publ_author_name
'Moreno Pineda, Eufemio'
'Chilton, Nicholas F.'
'Tuna, Floriana'
'Winpenny, Richard E. P.'
'McInnes, Eric J. L.'

_publ_section_title
;
 Systematic Study of a Family of Butterfly-Like {M <sub>2</sub> Ln
 <sub>2</sub> } Molecular Magnets (M = Mg <sup>II</sup> , Mn
 <sup>III</sup> , Co <sup>II</sup> , Ni <sup>II</sup> , and Cu
 <sup>II</sup> ; Ln = Y <sup>III</sup> , Gd <sup>III</sup> , Tb
 <sup>III</sup> , Dy <sup>III</sup> , Ho <sup>III</sup> , and Er
 <sup>III</sup> )
;
_journal_issue 12
_journal_name_full 'Inorganic Chemistry'
_journal_page_first 5930
_journal_page_last 5941
_journal_paper_doi 10.1021/acs.inorgchem.5b00746
_journal_volume 54
_journal_year 2015
_chemical_formula_moiety 'C50 H90 Gd2 Ni2 O22, 2(C6 H16 N), 2(C2 H3 N)'
_chemical_formula_sum 'C66 H128 Gd2 N4 Ni2 O22'
_chemical_formula_weight 1761.64
_space_group_crystal_system monoclinic
_space_group_IT_number 14
_space_group_name_Hall '-P 2ybc'
_space_group_name_H-M_alt 'P 1 21/c 1'
_symmetry_space_group_name_Hall '-P 2ybc'
_symmetry_space_group_name_H-M 'P 1 21/c 1'
_atom_sites_solution_hydrogens geom
_atom_sites_solution_primary iterative
_audit_creation_date 2015-02-16
_audit_creation_method
;
Olex2 1.2
(compiled 2015.01.26 svn.r3151 for OlexSys, GUI svn.r4998)
;
_cell_angle_alpha 90
_cell_angle_beta 111.352(3)
_cell_angle_gamma 90
_cell_formula_units_Z 2
_cell_length_a 15.9042(5)
_cell_length_b 12.9690(3)
_cell_length_c 21.7691(6)
_cell_measurement_reflns_used 12107
_cell_measurement_temperature 100.3(1)
_cell_measurement_theta_max 28.5930
_cell_measurement_theta_min 3.1820
_cell_volume 4181.9(2)
_computing_cell_refinement
;
CrysAlisPro, Agilent Technologies,
Version 1.171.36.32 (release 02-08-2013 CrysAlis171 .NET)
(compiled Aug  2 2013,16:46:58)
;
_computing_data_collection
;
CrysAlisPro, Agilent Technologies,
Version 1.171.36.32 (release 02-08-2013 CrysAlis171 .NET)
(compiled Aug  2 2013,16:46:58)
;
_computing_data_reduction
;
CrysAlisPro, Agilent Technologies,
Version 1.171.36.32 (release 02-08-2013 CrysAlis171 .NET)
(compiled Aug  2 2013,16:46:58)
;
_computing_molecular_graphics 'Olex2 (Dolomanov et al., 2009)'
_computing_publication_material 'Olex2 (Dolomanov et al., 2009)'
_computing_structure_refinement 'ShelXL (Sheldrick, 2008)'
_computing_structure_solution
;
Superflip (Palatinus & Chapuis, 2007;Palatinus & van der Lee, 2008;
Palatinus et al., 2012)
;
_diffrn_ambient_temperature 100.3(1)
_diffrn_detector_area_resol_mean 8.3367
_diffrn_measured_fraction_theta_full 0.998
_diffrn_measured_fraction_theta_max 0.999
_diffrn_measurement_details
;
  1 omega   25.75   58.00   0.7500    3.5000
omega____ theta____ kappa____ phi______ frames
    -       22.6371  -57.0000  -90.0000 43

  2 omega  -24.00   66.00   0.7500    3.5000
omega____ theta____ kappa____ phi______ frames
    -       22.6371  -99.0000   60.0000 120

  3 omega  -10.00  113.00   0.7500    3.5000
omega____ theta____ kappa____ phi______ frames
    -       22.6371   57.0000 -180.0000 164

  4 omega  -14.00  108.25   0.7500    3.5000
omega____ theta____ kappa____ phi______ frames
    -       22.6371   77.0000  -90.0000 163

  5 omega  -65.00  -39.50   0.7500    3.5000
omega____ theta____ kappa____ phi______ frames
    -       22.6371  -57.0000  -90.0000 34
;
_diffrn_measurement_device_type 'Xcalibur, Sapphire2, large Be window'
_diffrn_measurement_method '\w scans'
_diffrn_orient_matrix_UB_11 -0.0453303000
_diffrn_orient_matrix_UB_12 0.0068409000
_diffrn_orient_matrix_UB_13 -0.0217468000
_diffrn_orient_matrix_UB_21 -0.0154387000
_diffrn_orient_matrix_UB_22 -0.0189695000
_diffrn_orient_matrix_UB_23 0.0245863000
_diffrn_orient_matrix_UB_31 0.0003046000
_diffrn_orient_matrix_UB_32 0.0508483000
_diffrn_orient_matrix_UB_33 0.0120812000
_diffrn_radiation_monochromator graphite
_diffrn_radiation_type MoK\a
_diffrn_radiation_wavelength 0.71073
_diffrn_reflns_av_R_equivalents 0.0282
_diffrn_reflns_av_unetI/netI 0.0284
_diffrn_reflns_Laue_measured_fraction_full 0.998
_diffrn_reflns_Laue_measured_fraction_max 0.999
_diffrn_reflns_limit_h_max 19
_diffrn_reflns_limit_h_min -19
_diffrn_reflns_limit_k_max 16
_diffrn_reflns_limit_k_min -16
_diffrn_reflns_limit_l_max 27
_diffrn_reflns_limit_l_min -27
_diffrn_reflns_number 26978
_diffrn_reflns_point_group_measured_fraction_full 0.998
_diffrn_reflns_point_group_measured_fraction_max 0.999
_diffrn_reflns_theta_full 25.242
_diffrn_reflns_theta_max 26.372
_diffrn_reflns_theta_min 3.005
_diffrn_source 'Enhance (Mo) X-ray Source'
_exptl_absorpt_coefficient_mu 2.074
_exptl_absorpt_correction_T_max 1.00000
_exptl_absorpt_correction_T_min 0.57974
_exptl_absorpt_correction_type multi-scan
_exptl_absorpt_process_details
;
CrysAlisPro, Agilent Technologies,
Version 1.171.36.32 (release 02-08-2013 CrysAlis171 .NET)
(compiled Aug  2 2013,16:46:58)
Empirical absorption correction using spherical harmonics,
 implemented in SCALE3 ABSPACK scaling algorithm.
;
_exptl_crystal_colour 'clear green'
_exptl_crystal_colour_lustre clear
_exptl_crystal_colour_primary green
_exptl_crystal_density_diffrn 1.399
_exptl_crystal_description
;
;
_exptl_crystal_F_000 1824
_exptl_crystal_size_max 0.1
_exptl_crystal_size_mid 0.08
_exptl_crystal_size_min 0.05
_refine_diff_density_max 1.526
_refine_diff_density_min -0.765
_refine_diff_density_rms 0.105
_refine_ls_extinction_method none
_refine_ls_goodness_of_fit_ref 1.031
_refine_ls_hydrogen_treatment constr
_refine_ls_matrix_type full
_refine_ls_number_parameters 453
_refine_ls_number_reflns 8550
_refine_ls_number_restraints 54
_refine_ls_restrained_S_all 1.030
_refine_ls_R_factor_all 0.0377
_refine_ls_R_factor_gt 0.0321
_refine_ls_shift/su_max 0.002
_refine_ls_shift/su_mean 0.000
_refine_ls_structure_factor_coef Fsqd
_refine_ls_weighting_details 'w=1/[\s^2^(Fo^2^)+(0.0337P)^2^+11.8749P] where P=(Fo^2^+2Fc^2^)/3'
_refine_ls_weighting_scheme calc
_refine_ls_wR_factor_gt 0.0757
_refine_ls_wR_factor_ref 0.0795
_reflns_Friedel_coverage 0.000
_reflns_number_gt 7655
_reflns_number_total 8550
_reflns_threshold_expression 'I > 2\s(I)'
_cod_data_source_file NIGd.cif
_cod_data_source_block NiGd
_cod_database_code 1520017
_shelx_space_group_comment
;
The symmetry employed for this shelxl refinement is uniquely defined
by the following loop, which should always be used as a source of
symmetry information in preference to the above space-group names.
They are only intended as comments.
;
_reflns_odcompleteness_completeness 99.80
_reflns_odcompleteness_iscentric 1
_reflns_odcompleteness_theta 26.32
_olex2_refinement_description
;
1. Fixed Uiso
 At 1.2 times of:
  All C(H,H) groups, All N(H) groups
 At 1.5 times of:
  All C(H,H,H) groups
2. Uiso/Uaniso restraints and constraints
Uanis(N2) \\sim Ueq, Uanis(C33) \\sim Ueq, Uanis(C32) \\sim Ueq: with sigma of
0.1 and sigma for terminal atoms of 0.2
Uanis(C1P) = Uanis(C4) = Uanis(C3) = Uanis(C1O) = Uanis(C1R) = Uanis(C5)
Uanis(C13) = Uanis(C1A) = Uanis(C15) = Uanis(C1S) = Uanis(C14) = Uanis(C1Q)
3. Rigid body (RIGU) restrains
 N1, H1, C26, H26A, H26B, C27, H27A, H27B, H27C, C28, H28A, H28B, C29, H29A,
 H29B, H29C, C30, H30A, H30B, C31
 with sigma for 1-2 distances of 0.004 and sigma for 1-3 distances of 0.004
4. Others
 Sof(C1A)=Sof(H1AA)=Sof(H1AB)=Sof(H1AC)=Sof(C1O)=Sof(H1OA)=Sof(H1OB)=Sof(H1OC)=
 Sof(C1P)=Sof(H1PA)=Sof(H1PB)=Sof(H1PC)=Sof(C1Q)=Sof(H1QA)=Sof(H1QB)=Sof(H1QC)=
 Sof(C1R)=Sof(H1RA)=Sof(H1RB)=Sof(H1RC)=Sof(C1S)=Sof(H1SA)=Sof(H1SB)=Sof(H1SC)=
 1-FVAR(1)
 Sof(C3)=Sof(H3A)=Sof(H3B)=Sof(H3C)=Sof(C4)=Sof(H4A)=Sof(H4B)=Sof(H4C)=Sof(C5)=
 Sof(H5A)=Sof(H5B)=Sof(H5C)=Sof(C13)=Sof(H13A)=Sof(H13B)=Sof(H13C)=Sof(C14)=
 Sof(H14A)=Sof(H14B)=Sof(H14C)=Sof(C15)=Sof(H15A)=Sof(H15B)=Sof(H15C)=FVAR(1)
5.a Ternary CH refined with riding coordinates:
 N1(H1)
5.b Secondary CH2 refined with riding coordinates:
 C26(H26A,H26B), C28(H28A,H28B), C30(H30A,H30B)
5.c Idealised Me refined as rotating group:
 C8(H8A,H8B,H8C), C9(H9A,H9B,H9C), C10(H10A,H10B,H10C), C18(H18A,H18B,H18C),
 C19(H19A,H19B,H19C), C20(H20A,H20B,H20C), C23(H23A,H23B,H23C), C24(H24A,H24B,
 H24C), C25(H25A,H25B,H25C), C3(H3A,H3B,H3C), C4(H4A,H4B,H4C), C5(H5A,H5B,H5C),
 C13(H13A,H13B,H13C), C14(H14A,H14B,H14C), C15(H15A,H15B,H15C), C1A(H1AA,H1AB,
 H1AC), C1O(H1OA,H1OB,H1OC), C1P(H1PA,H1PB,H1PC), C1Q(H1QA,H1QB,H1QC), C1R(H1RA,
 H1RB,H1RC), C1S(H1SA,H1SB,H1SC), C27(H27A,H27B,H27C), C29(H29A,H29B,H29C),
 C31(H31A,H31B,H31C), C32(H32A,H32B,H32C)
;
_shelx_shelxl_version_number 2014/7
_olex2_date_sample_data_collection 2012-10-23
_olex2_submission_special_instructions 'No special instructions were received'

loop_
_space_group_symop_operation_xyz
'x, y, z'
'-x, y+1/2, -z+1/2'
'-x, -y, -z'
'x, -y-1/2, z-1/2'

loop_
_atom_site_label
_atom_site_type_symbol
_atom_site_fract_x
_atom_site_fract_y
_atom_site_fract_z
_atom_site_U_iso_or_equiv
_atom_site_adp_type
_atom_site_occupancy
_atom_site_site_symmetry_order
_atom_site_calc_flag
_atom_site_refinement_flags_posn
_atom_site_refinement_flags_adp
_atom_site_refinement_flags_occupancy
_atom_site_disorder_assembly
_atom_site_disorder_group
Gd1 Gd 0.29641(2) 0.45041(2) 0.45953(2) 0.01293(6) Uani 1 1 d . . . . .
Ni1 Ni 0.51798(3) 0.38794(3) 0.48018(2) 0.01220(9) Uani 1 1 d . . . . .
O1 O 0.26002(15) 0.50129(19) 0.55778(11) 0.0215(5) Uani 1 1 d . . . . .
O2 O 0.13200(15) 0.4149(2) 0.41265(11) 0.0237(5) Uani 1 1 d . . . . .
O3 O 0.42622(14) 0.50716(16) 0.44416(10) 0.0130(4) Uani 1 1 d . . . . .
O4 O 0.61071(15) 0.27723(17) 0.52199(11) 0.0185(5) Uani 1 1 d . . . . .
O5 O 0.19309(16) 0.4800(2) 0.34517(12) 0.0252(5) Uani 1 1 d . . . . .
O6 O 0.60519(14) 0.45783(16) 0.43998(10) 0.0143(4) Uani 1 1 d . . . . .
O7 O 0.31205(15) 0.31308(18) 0.39299(11) 0.0212(5) Uani 1 1 d . . . . .
O8 O 0.45645(15) 0.29488(17) 0.40243(11) 0.0174(5) Uani 1 1 d . . . . .
O9 O 0.29665(15) 0.28876(18) 0.52302(12) 0.0209(5) Uani 1 1 d . . . . .
O10 O 0.42834(14) 0.34371(16) 0.52650(11) 0.0155(4) Uani 1 1 d . . . . .
O11 O 0.26336(16) 0.62838(17) 0.44467(12) 0.0219(5) Uani 1 1 d . . . . .
C1 C 0.1253(2) 0.4488(3) 0.35610(17) 0.0230(7) Uani 1 1 d . . . . .
C2 C 0.0331(3) 0.4541(3) 0.29923(19) 0.0330(9) Uani 1 1 d . . . . .
C6 C 0.3347(2) 0.5439(2) 0.58570(16) 0.0158(6) Uani 1 1 d . . . . .
C7 C 0.3576(2) 0.5966(3) 0.65253(16) 0.0209(7) Uani 1 1 d . . . . .
C8 C 0.2858(3) 0.5724(3) 0.68197(18) 0.0283(8) Uani 1 1 d . . . . .
H8A H 0.2287 0.5996 0.6537 0.042 Uiso 1 1 calc GR . . . .
H8B H 0.3027 0.6035 0.7248 0.042 Uiso 1 1 calc GR . . . .
H8C H 0.2811 0.4991 0.6859 0.042 Uiso 1 1 calc GR . . . .
C9 C 0.3622(3) 0.7133(3) 0.6420(2) 0.0309(8) Uani 1 1 d . . . . .
H9A H 0.4051 0.7271 0.6213 0.046 Uiso 1 1 calc GR . . . .
H9B H 0.3806 0.7479 0.6838 0.046 Uiso 1 1 calc GR . . . .
H9C H 0.3037 0.7379 0.6142 0.046 Uiso 1 1 calc GR . . . .
C10 C 0.4505(2) 0.5575(3) 0.69776(17) 0.0282(8) Uani 1 1 d . . . . .
H10A H 0.4490 0.4838 0.7013 0.042 Uiso 1 1 calc GR . . . .
H10B H 0.4658 0.5877 0.7407 0.042 Uiso 1 1 calc GR . . . .
H10C H 0.4950 0.5766 0.6796 0.042 Uiso 1 1 calc GR . . . .
C11 C 0.3051(2) 0.7117(3) 0.45225(15) 0.0182(7) Uani 1 1 d . . . . .
C12 C 0.2484(2) 0.8097(3) 0.42685(19) 0.0263(8) Uani 1 1 d . . . . .
C16 C 0.3738(2) 0.2730(2) 0.37801(15) 0.0155(6) Uani 1 1 d . . . . .
C17 C 0.3462(2) 0.1907(2) 0.32290(15) 0.0173(6) Uani 1 1 d . . . . .
C18 C 0.3504(3) 0.2419(3) 0.26098(17) 0.0295(8) Uani 1 1 d . . . . .
H18A H 0.3103 0.3000 0.2495 0.044 Uiso 1 1 calc GR . . . .
H18B H 0.3326 0.1932 0.2253 0.044 Uiso 1 1 calc GR . . . .
H18C H 0.4110 0.2647 0.2692 0.044 Uiso 1 1 calc GR . . . .
C19 C 0.2508(2) 0.1514(3) 0.30990(19) 0.0287(8) Uani 1 1 d . . . . .
H19A H 0.2485 0.1202 0.3492 0.043 Uiso 1 1 calc GR . . . .
H19B H 0.2347 0.1013 0.2751 0.043 Uiso 1 1 calc GR . . . .
H19C H 0.2091 0.2080 0.2972 0.043 Uiso 1 1 calc GR . . . .
C20 C 0.4126(3) 0.1008(3) 0.34273(18) 0.0272(8) Uani 1 1 d . . . . .
H20A H 0.4725 0.1257 0.3507 0.041 Uiso 1 1 calc GR . . . .
H20B H 0.3964 0.0508 0.3079 0.041 Uiso 1 1 calc GR . . . .
H20C H 0.4108 0.0694 0.3822 0.041 Uiso 1 1 calc GR . . . .
C21 C 0.3804(2) 0.2761(2) 0.54079(15) 0.0158(6) Uani 1 1 d . . . . .
C22 C 0.4267(2) 0.1801(2) 0.57851(16) 0.0181(7) Uani 1 1 d . . . . .
C23 C 0.3646(2) 0.1215(3) 0.60611(18) 0.0244(7) Uani 1 1 d . . . . .
H23A H 0.3483 0.1656 0.6354 0.037 Uiso 1 1 calc GR . . . .
H23B H 0.3956 0.0619 0.6298 0.037 Uiso 1 1 calc GR . . . .
H23C H 0.3111 0.1002 0.5704 0.037 Uiso 1 1 calc GR . . . .
C24 C 0.4479(2) 0.1125(3) 0.52826(17) 0.0230(7) Uani 1 1 d . . . . .
H24A H 0.3932 0.0983 0.4917 0.034 Uiso 1 1 calc GR . . . .
H24B H 0.4745 0.0489 0.5488 0.034 Uiso 1 1 calc GR . . . .
H24C H 0.4894 0.1480 0.5128 0.034 Uiso 1 1 calc GR . . . .
C25 C 0.5138(2) 0.2118(3) 0.63414(17) 0.0255(8) Uani 1 1 d . . . . .
H25A H 0.5522 0.2478 0.6160 0.038 Uiso 1 1 calc GR . . . .
H25B H 0.5443 0.1514 0.6571 0.038 Uiso 1 1 calc GR . . . .
H25C H 0.4996 0.2562 0.6643 0.038 Uiso 1 1 calc GR . . . .
C3 C -0.0425(4) 0.4204(6) 0.3189(3) 0.0530(10) Uani 0.794(4) 1 d . . P A 1
H3A H -0.0372 0.3479 0.3282 0.080 Uiso 0.794(4) 1 calc GR . P A 1
H3B H -0.0987 0.4341 0.2836 0.080 Uiso 0.794(4) 1 calc GR . P A 1
H3C H -0.0404 0.4575 0.3575 0.080 Uiso 0.794(4) 1 calc GR . P A 1
C4 C 0.0405(4) 0.3914(7) 0.2420(3) 0.0530(10) Uani 0.794(4) 1 d . . P A 1
H4A H 0.0893 0.4176 0.2306 0.080 Uiso 0.794(4) 1 calc GR . P A 1
H4B H -0.0149 0.3967 0.2047 0.080 Uiso 0.794(4) 1 calc GR . P A 1
H4C H 0.0518 0.3204 0.2550 0.080 Uiso 0.794(4) 1 calc GR . P A 1
C5 C 0.0178(4) 0.5687(6) 0.2769(3) 0.0530(10) Uani 0.794(4) 1 d . . P A 1
H5A H 0.0195 0.6110 0.3135 0.080 Uiso 0.794(4) 1 calc GR . P A 1
H5B H -0.0400 0.5756 0.2420 0.080 Uiso 0.794(4) 1 calc GR . P A 1
H5C H 0.0644 0.5901 0.2614 0.080 Uiso 0.794(4) 1 calc GR . P A 1
C13 C 0.2281(4) 0.8121(4) 0.3524(3) 0.0436(8) Uani 0.794(4) 1 d . . P A 1
H13A H 0.2837 0.8168 0.3447 0.065 Uiso 0.794(4) 1 calc GR . P A 1
H13B H 0.1910 0.8708 0.3333 0.065 Uiso 0.794(4) 1 calc GR . P A 1
H13C H 0.1969 0.7501 0.3325 0.065 Uiso 0.794(4) 1 calc GR . P A 1
C14 C 0.3025(4) 0.9062(4) 0.4569(3) 0.0436(8) Uani 0.794(4) 1 d . . P A 1
H14A H 0.3223 0.9026 0.5041 0.065 Uiso 0.794(4) 1 calc GR . P A 1
H14B H 0.2652 0.9660 0.4415 0.065 Uiso 0.794(4) 1 calc GR . P A 1
H14C H 0.3540 0.9107 0.4440 0.065 Uiso 0.794(4) 1 calc GR . P A 1
C15 C 0.1624(4) 0.8041(4) 0.4392(3) 0.0436(8) Uani 0.794(4) 1 d . . P A 1
H15A H 0.1297 0.7434 0.4186 0.065 Uiso 0.794(4) 1 calc GR . P A 1
H15B H 0.1267 0.8641 0.4211 0.065 Uiso 0.794(4) 1 calc GR . P A 1
H15C H 0.1755 0.8012 0.4858 0.065 Uiso 0.794(4) 1 calc GR . P A 1
C1A C 0.1453(14) 0.7844(18) 0.3962(14) 0.0436(8) Uani 0.206(4) 1 d . . P A 2
H1AA H 0.1317 0.7529 0.3538 0.065 Uiso 0.206(4) 1 calc GR . P A 2
H1AB H 0.1112 0.8470 0.3913 0.065 Uiso 0.206(4) 1 calc GR . P A 2
H1AC H 0.1297 0.7379 0.4247 0.065 Uiso 0.206(4) 1 calc GR . P A 2
C1O C -0.0262(15) 0.355(2) 0.3063(12) 0.0530(10) Uani 0.206(4) 1 d . . P A 2
H1OA H -0.0019 0.2929 0.2950 0.080 Uiso 0.206(4) 1 calc GR . P A 2
H1OB H -0.0878 0.3629 0.2771 0.080 Uiso 0.206(4) 1 calc GR . P A 2
H1OC H -0.0237 0.3498 0.3509 0.080 Uiso 0.206(4) 1 calc GR . P A 2
C1P C 0.0374(16) 0.460(2) 0.2350(12) 0.0530(10) Uani 0.206(4) 1 d . . P A 2
H1PA H 0.0615 0.5253 0.2294 0.080 Uiso 0.206(4) 1 calc GR . P A 2
H1PB H -0.0222 0.4517 0.2024 0.080 Uiso 0.206(4) 1 calc GR . P A 2
H1PC H 0.0756 0.4056 0.2300 0.080 Uiso 0.206(4) 1 calc GR . P A 2
C1Q C 0.2780(14) 0.8713(17) 0.3837(12) 0.0436(8) Uani 0.206(4) 1 d . . P A 2
H1QA H 0.3330 0.9062 0.4090 0.065 Uiso 0.206(4) 1 calc GR . P A 2
H1QB H 0.2324 0.9212 0.3616 0.065 Uiso 0.206(4) 1 calc GR . P A 2
H1QC H 0.2885 0.8277 0.3516 0.065 Uiso 0.206(4) 1 calc GR . P A 2
C1R C -0.0184(15) 0.536(2) 0.3193(11) 0.0530(10) Uani 0.206(4) 1 d . . P A 2
H1RA H -0.0146 0.5236 0.3637 0.080 Uiso 0.206(4) 1 calc GR . P A 2
H1RB H -0.0805 0.5345 0.2902 0.080 Uiso 0.206(4) 1 calc GR . P A 2
H1RC H 0.0069 0.6024 0.3168 0.080 Uiso 0.206(4) 1 calc GR . P A 2
C1S C 0.2616(14) 0.8781(17) 0.4921(12) 0.0436(8) Uani 0.206(4) 1 d . . P A 2
H1SA H 0.2285 0.8472 0.5165 0.065 Uiso 0.206(4) 1 calc GR . P A 2
H1SB H 0.2396 0.9467 0.4792 0.065 Uiso 0.206(4) 1 calc GR . P A 2
H1SC H 0.3245 0.8808 0.5193 0.065 Uiso 0.206(4) 1 calc GR . P A 2
N1 N 0.0782(2) 0.2735(3) 0.49390(19) 0.0418(9) Uani 1 1 d . U . . .
H1 H 0.0921 0.3216 0.4642 0.050 Uiso 1 1 calc R U . . .
C26 C 0.1110(3) 0.1718(4) 0.4836(3) 0.0516(12) Uani 1 1 d . U . . .
H26A H 0.0855 0.1202 0.5040 0.062 Uiso 1 1 calc R U . . .
H26B H 0.1761 0.1701 0.5058 0.062 Uiso 1 1 calc R U . . .
C27 C 0.0882(4) 0.1427(4) 0.4113(3) 0.0573(13) Uani 1 1 d . U . . .
H27A H 0.0239 0.1385 0.3895 0.086 Uiso 1 1 calc GR U . . .
H27B H 0.1148 0.0771 0.4088 0.086 Uiso 1 1 calc GR U . . .
H27C H 0.1117 0.1941 0.3902 0.086 Uiso 1 1 calc GR U . . .
C28 C 0.1246(3) 0.3119(4) 0.5616(2) 0.0411(10) Uani 1 1 d . U . . .
H28A H 0.1058 0.3826 0.5636 0.049 Uiso 1 1 calc R U . . .
H28B H 0.1890 0.3129 0.5706 0.049 Uiso 1 1 calc R U . . .
C29 C 0.1088(3) 0.2521(5) 0.6151(2) 0.0561(14) Uani 1 1 d . U . . .
H29A H 0.0460 0.2553 0.6090 0.084 Uiso 1 1 calc GR U . . .
H29B H 0.1443 0.2810 0.6571 0.084 Uiso 1 1 calc GR U . . .
H29C H 0.1260 0.1815 0.6133 0.084 Uiso 1 1 calc GR U . . .
C30 C -0.0229(3) 0.2735(4) 0.4747(2) 0.0465(11) Uani 1 1 d . U . . .
H30A H -0.0390 0.2220 0.5009 0.056 Uiso 1 1 calc R U . . .
H30B H -0.0504 0.2532 0.4288 0.056 Uiso 1 1 calc R U . . .
C31 C -0.0620(4) 0.3768(4) 0.4839(3) 0.0589(14) Uani 1 1 d . U . . .
H31A H -0.0409 0.4298 0.4623 0.088 Uiso 1 1 calc GR . . . .
H31B H -0.0431 0.3922 0.5301 0.088 Uiso 1 1 calc GR . . . .
H31C H -0.1267 0.3737 0.4651 0.088 Uiso 1 1 calc GR . . . .
N2 N 0.1586(6) 0.5688(9) 0.1291(5) 0.162(5) Uani 1 1 d . U . . .
C32 C 0.2862(5) 0.5634(6) 0.2430(4) 0.090(2) Uani 1 1 d . U . . .
H32A H 0.3363 0.5249 0.2402 0.135 Uiso 1 1 calc GR . . . .
H32B H 0.2647 0.5310 0.2742 0.135 Uiso 1 1 calc GR . . . .
H32C H 0.3052 0.6325 0.2571 0.135 Uiso 1 1 calc GR . . . .
C33 C 0.2147(6) 0.5660(7) 0.1791(6) 0.118(4) Uani 1 1 d . U . . .

loop_
_atom_site_aniso_label
_atom_site_aniso_U_11
_atom_site_aniso_U_22
_atom_site_aniso_U_33
_atom_site_aniso_U_23
_atom_site_aniso_U_13
_atom_site_aniso_U_12
Gd1 0.00993(8) 0.01392(9) 0.01410(9) -0.00094(6) 0.00336(6) -0.00037(5)
Ni1 0.01030(18) 0.01319(19) 0.01198(18) -0.00020(15) 0.00271(15) 0.00009(14)
O1 0.0176(12) 0.0255(13) 0.0236(12) -0.0062(10) 0.0103(10) -0.0053(10)
O2 0.0127(11) 0.0387(14) 0.0173(12) -0.0042(10) 0.0028(9) -0.0020(10)
O3 0.0125(10) 0.0125(10) 0.0127(10) -0.0006(8) 0.0030(8) -0.0009(8)
O4 0.0168(11) 0.0162(11) 0.0213(12) 0.0029(9) 0.0053(9) 0.0012(9)
O5 0.0186(12) 0.0334(14) 0.0188(12) 0.0001(10) 0.0009(10) 0.0006(10)
O6 0.0120(10) 0.0179(11) 0.0139(10) -0.0004(8) 0.0059(9) -0.0003(8)
O7 0.0155(11) 0.0241(12) 0.0216(12) -0.0090(10) 0.0038(10) 0.0007(9)
O8 0.0152(11) 0.0186(11) 0.0185(11) -0.0053(9) 0.0062(9) -0.0025(9)
O9 0.0167(12) 0.0207(12) 0.0270(13) 0.0061(10) 0.0099(10) 0.0018(9)
O10 0.0159(11) 0.0129(10) 0.0181(11) 0.0019(9) 0.0067(9) 0.0002(9)
O11 0.0212(12) 0.0150(12) 0.0272(13) 0.0033(10) 0.0060(10) 0.0061(9)
C1 0.0157(17) 0.0273(18) 0.0224(17) -0.0067(14) 0.0024(14) 0.0050(13)
C2 0.0173(18) 0.054(3) 0.0200(18) -0.0051(17) -0.0019(15) 0.0054(17)
C6 0.0189(16) 0.0122(15) 0.0167(15) 0.0030(12) 0.0068(13) 0.0010(12)
C7 0.0212(17) 0.0274(18) 0.0179(16) -0.0030(14) 0.0118(14) -0.0005(14)
C8 0.029(2) 0.039(2) 0.0218(18) -0.0020(16) 0.0155(16) -0.0041(16)
C9 0.034(2) 0.028(2) 0.038(2) -0.0121(17) 0.0209(18) -0.0036(16)
C10 0.0236(19) 0.043(2) 0.0163(17) -0.0027(15) 0.0057(15) -0.0026(16)
C11 0.0179(16) 0.0207(17) 0.0156(15) 0.0021(13) 0.0056(13) 0.0030(13)
C12 0.0182(17) 0.0222(18) 0.034(2) 0.0090(15) 0.0044(15) 0.0051(14)
C16 0.0174(16) 0.0150(15) 0.0137(14) 0.0012(12) 0.0052(12) 0.0001(12)
C17 0.0174(16) 0.0187(16) 0.0155(15) -0.0030(12) 0.0055(13) -0.0009(13)
C18 0.042(2) 0.029(2) 0.0152(17) -0.0054(14) 0.0081(16) -0.0097(17)
C19 0.0244(19) 0.030(2) 0.033(2) -0.0155(16) 0.0121(16) -0.0089(15)
C20 0.030(2) 0.0240(18) 0.0239(18) -0.0089(15) 0.0049(15) 0.0034(15)
C21 0.0191(16) 0.0152(15) 0.0141(15) -0.0015(12) 0.0072(13) 0.0013(12)
C22 0.0210(16) 0.0169(16) 0.0179(16) 0.0046(13) 0.0089(13) 0.0024(13)
C23 0.0269(19) 0.0227(18) 0.0271(18) 0.0074(14) 0.0138(15) -0.0007(14)
C24 0.0305(19) 0.0163(16) 0.0271(18) 0.0034(14) 0.0164(16) 0.0049(14)
C25 0.0236(18) 0.0302(19) 0.0210(17) 0.0085(15) 0.0059(14) 0.0010(15)
C3 0.0241(16) 0.088(3) 0.0341(17) -0.0010(19) -0.0044(13) 0.0069(18)
C4 0.0241(16) 0.088(3) 0.0341(17) -0.0010(19) -0.0044(13) 0.0069(18)
C5 0.0241(16) 0.088(3) 0.0341(17) -0.0010(19) -0.0044(13) 0.0069(18)
C13 0.0293(16) 0.0361(17) 0.063(2) 0.0165(16) 0.0137(16) 0.0136(13)
C14 0.0293(16) 0.0361(17) 0.063(2) 0.0165(16) 0.0137(16) 0.0136(13)
C15 0.0293(16) 0.0361(17) 0.063(2) 0.0165(16) 0.0137(16) 0.0136(13)
C1A 0.0293(16) 0.0361(17) 0.063(2) 0.0165(16) 0.0137(16) 0.0136(13)
C1O 0.0241(16) 0.088(3) 0.0341(17) -0.0010(19) -0.0044(13) 0.0069(18)
C1P 0.0241(16) 0.088(3) 0.0341(17) -0.0010(19) -0.0044(13) 0.0069(18)
C1Q 0.0293(16) 0.0361(17) 0.063(2) 0.0165(16) 0.0137(16) 0.0136(13)
C1R 0.0241(16) 0.088(3) 0.0341(17) -0.0010(19) -0.0044(13) 0.0069(18)
C1S 0.0293(16) 0.0361(17) 0.063(2) 0.0165(16) 0.0137(16) 0.0136(13)
N1 0.039(2) 0.045(2) 0.048(2) 0.0008(17) 0.0231(17) -0.0066(16)
C26 0.028(2) 0.050(3) 0.080(3) 0.002(2) 0.022(2) -0.0030(19)
C27 0.057(3) 0.055(3) 0.064(3) -0.016(3) 0.027(3) -0.006(3)
C28 0.040(2) 0.046(2) 0.048(2) -0.0009(19) 0.029(2) -0.0018(19)
C29 0.038(3) 0.082(4) 0.045(3) 0.012(3) 0.011(2) 0.002(3)
C30 0.033(2) 0.062(3) 0.044(3) 0.002(2) 0.0143(19) 0.004(2)
C31 0.060(3) 0.069(3) 0.048(3) 0.012(3) 0.020(3) 0.024(3)
N2 0.085(6) 0.228(11) 0.185(9) 0.132(8) 0.062(6) 0.050(6)
C32 0.091(5) 0.090(5) 0.116(6) 0.032(5) 0.071(5) 0.006(4)
C33 0.080(6) 0.132(7) 0.176(10) 0.104(7) 0.087(7) 0.047(5)

loop_
_atom_type_symbol
_atom_type_description
_atom_type_scat_dispersion_real
_atom_type_scat_dispersion_imag
_atom_type_scat_source
C C 0.0033 0.0016 'International Tables Vol C Tables 4.2.6.8 and 6.1.1.4'
H H 0.0000 0.0000 'International Tables Vol C Tables 4.2.6.8 and 6.1.1.4'
Gd Gd -0.1653 3.9035 'International Tables Vol C Tables 4.2.6.8 and 6.1.1.4'
N N 0.0061 0.0033 'International Tables Vol C Tables 4.2.6.8 and 6.1.1.4'
Ni Ni 0.3393 1.1124 'International Tables Vol C Tables 4.2.6.8 and 6.1.1.4'
O O 0.0106 0.0060 'International Tables Vol C Tables 4.2.6.8 and 6.1.1.4'

loop_
_geom_angle_atom_site_label_1
_geom_angle_atom_site_label_2
_geom_angle_atom_site_label_3
_geom_angle
_geom_angle_site_symmetry_1
_geom_angle_site_symmetry_3
O1 Gd1 O9 72.76(8) . .
O1 Gd1 C1 103.16(9) . .
O1 Gd1 C6 25.86(8) . .
O1 Gd1 C21 83.20(8) . .
O2 Gd1 O1 82.13(8) . .
O2 Gd1 O6 133.15(7) . 3_666
O2 Gd1 O9 82.04(8) . .
O2 Gd1 O10 132.42(8) . .
O2 Gd1 C1 26.74(9) . .
O2 Gd1 C6 107.34(9) . .
O2 Gd1 C21 106.90(9) . .
O3 Gd1 O1 122.23(7) . .
O3 Gd1 O2 149.00(7) . .
O3 Gd1 O5 96.07(8) . .
O3 Gd1 O6 70.58(7) . 3_666
O3 Gd1 O7 81.58(8) . .
O3 Gd1 O9 121.30(7) . .
O3 Gd1 O10 70.00(7) . .
O3 Gd1 O11 80.58(8) . .
O3 Gd1 C1 122.28(9) . .
O3 Gd1 C6 96.56(8) . .
O3 Gd1 C21 95.69(8) . .
O5 Gd1 O1 123.14(8) . .
O5 Gd1 O2 52.94(8) . .
O5 Gd1 O6 142.26(8) . 3_666
O5 Gd1 O9 123.61(8) . .
O5 Gd1 O10 141.95(8) . .
O5 Gd1 C1 26.21(10) . .
O5 Gd1 C6 137.35(9) . .
O5 Gd1 C21 137.09(9) . .
O6 Gd1 O1 52.20(7) 3_666 .
O6 Gd1 O9 92.35(7) 3_666 .
O6 Gd1 O10 67.93(7) 3_666 .
O6 Gd1 C1 145.08(8) 3_666 .
O6 Gd1 C6 26.36(8) 3_666 .
O6 Gd1 C21 80.35(8) 3_666 .
O7 Gd1 O1 146.26(8) . .
O7 Gd1 O2 86.47(8) . .
O7 Gd1 O5 71.26(8) . .
O7 Gd1 O6 136.70(7) . 3_666
O7 Gd1 O9 74.27(8) . .
O7 Gd1 O10 71.72(7) . .
O7 Gd1 C1 78.00(9) . .
O7 Gd1 C6 151.04(8) . .
O7 Gd1 C21 69.92(8) . .
O9 Gd1 C1 103.88(9) . .
O9 Gd1 C6 82.42(8) . .
O9 Gd1 C21 25.75(8) . .
O10 Gd1 O1 93.09(7) . .
O10 Gd1 O9 51.85(7) . .
O10 Gd1 C1 145.24(9) . .
O10 Gd1 C6 80.44(8) . .
O10 Gd1 C21 26.14(8) . .
O11 Gd1 O1 75.52(8) . .
O11 Gd1 O2 88.64(8) . .
O11 Gd1 O5 71.10(8) . .
O11 Gd1 O6 71.92(8) . 3_666
O11 Gd1 O7 136.01(8) . .
O11 Gd1 O9 147.85(8) . .
O11 Gd1 O10 136.06(8) . .
O11 Gd1 C1 78.29(9) . .
O11 Gd1 C6 71.10(8) . .
O11 Gd1 C21 151.71(8) . .
C1 Gd1 C6 125.06(9) . .
C1 Gd1 C21 125.37(10) . .
C6 Gd1 C21 81.59(8) . .
Gd1 Ni1 Gd1 126.201(11) 3_666 .
O3 Ni1 Gd1 94.03(6) 3_666 .
O3 Ni1 Gd1 94.43(6) . 3_666
O3 Ni1 Gd1 40.71(6) 3_666 3_666
O3 Ni1 Gd1 40.35(6) . .
O3 Ni1 O3 81.35(9) 3_666 .
O3 Ni1 O6 90.08(8) . .
O3 Ni1 O6 83.73(8) 3_666 .
O3 Ni1 O10 88.10(8) 3_666 .
O3 Ni1 O10 83.00(8) . .
O4 Ni1 Gd1 139.60(7) . .
O4 Ni1 Gd1 82.99(6) . 3_666
O4 Ni1 O3 94.44(9) . 3_666
O4 Ni1 O3 175.64(9) . .
O4 Ni1 O6 90.57(9) . .
O4 Ni1 O10 95.80(9) . .
O6 Ni1 Gd1 45.15(6) . 3_666
O6 Ni1 Gd1 129.63(6) . .
O6 Ni1 O10 170.01(8) . .
O8 Ni1 Gd1 139.95(6) . 3_666
O8 Ni1 Gd1 82.64(6) . .
O8 Ni1 O3 175.29(9) . 3_666
O8 Ni1 O3 93.97(9) . .
O8 Ni1 O4 90.25(9) . .
O8 Ni1 O6 95.80(9) . .
O8 Ni1 O10 91.87(9) . .
O10 Ni1 Gd1 128.01(6) . 3_666
O10 Ni1 Gd1 45.14(6) . .
C6 O1 Gd1 93.32(19) . .
C1 O2 Gd1 92.2(2) . .
Ni1 O3 Gd1 104.41(9) . .
Ni1 O3 Gd1 103.84(9) 3_666 .
Ni1 O3 Ni1 98.65(9) 3_666 .
C11 O4 Ni1 127.1(2) 3_666 .
C1 O5 Gd1 93.5(2) . .
Ni1 O6 Gd1 98.06(8) . 3_666
C6 O6 Gd1 93.57(18) 3_666 3_666
C6 O6 Ni1 153.3(2) 3_666 .
C16 O7 Gd1 137.6(2) . .
C16 O8 Ni1 127.1(2) . .
C21 O9 Gd1 93.87(19) . .
Ni1 O10 Gd1 98.12(8) . .
C21 O10 Gd1 94.22(18) . .
C21 O10 Ni1 151.2(2) . .
C11 O11 Gd1 138.3(2) . .
O2 C1 Gd1 61.09(17) . .
O2 C1 C2 120.8(3) . .
O5 C1 Gd1 60.29(17) . .
O5 C1 O2 121.4(3) . .
O5 C1 C2 117.8(3) . .
C2 C1 Gd1 176.9(3) . .
C1 C2 C5 106.9(3) . .
C1 C2 C1O 107.6(8) . .
C3 C2 C1 113.0(4) . .
C3 C2 C4 112.9(5) . .
C3 C2 C5 108.8(5) . .
C4 C2 C1 107.3(3) . .
C4 C2 C5 107.7(5) . .
C1P C2 C1 114.8(10) . .
C1P C2 C1O 111.5(15) . .
C1P C2 C1R 118.4(15) . .
C1R C2 C1 105.1(9) . .
C1R C2 C1O 97.8(15) . .
O1 C6 Gd1 60.82(16) . .
O1 C6 O6 120.8(3) . 3_666
O1 C6 C7 121.1(3) . .
O6 C6 Gd1 60.06(16) 3_666 .
O6 C6 C7 118.1(3) 3_666 .
C7 C6 Gd1 177.9(2) . .
C6 C7 C8 110.6(3) . .
C6 C7 C9 107.8(3) . .
C6 C7 C10 107.7(3) . .
C8 C7 C9 110.3(3) . .
C8 C7 C10 110.8(3) . .
C10 C7 C9 109.5(3) . .
O4 C11 C12 117.1(3) 3_666 .
O11 C11 O4 125.9(3) . 3_666
O11 C11 C12 117.0(3) . .
C11 C12 C1A 111.5(8) . .
C11 C12 C1S 105.3(7) . .
C13 C12 C11 105.5(3) . .
C14 C12 C11 111.0(3) . .
C14 C12 C13 107.8(4) . .
C15 C12 C11 110.6(3) . .
C15 C12 C13 109.8(4) . .
C15 C12 C14 112.0(4) . .
C1A C12 C1S 105.7(13) . .
C1Q C12 C11 113.9(8) . .
C1Q C12 C1A 112.3(13) . .
C1Q C12 C1S 107.4(13) . .
O7 C16 O8 126.3(3) . .
O7 C16 C17 117.4(3) . .
O8 C16 C17 116.3(3) . .
C18 C17 C16 107.1(3) . .
C18 C17 C20 109.5(3) . .
C19 C17 C16 110.9(3) . .
C19 C17 C18 110.0(3) . .
C19 C17 C20 109.7(3) . .
C20 C17 C16 109.6(3) . .
O9 C21 Gd1 60.37(16) . .
O9 C21 O10 119.9(3) . .
O9 C21 C22 121.6(3) . .
O10 C21 Gd1 59.64(16) . .
O10 C21 C22 118.6(3) . .
C22 C21 Gd1 174.8(2) . .
C21 C22 C23 111.2(3) . .
C21 C22 C24 105.8(3) . .
C21 C22 C25 109.2(3) . .
C23 C22 C24 109.7(3) . .
C25 C22 C23 110.5(3) . .
C25 C22 C24 110.4(3) . .
C26 N1 C28 112.4(4) . .
C26 N1 C30 111.1(4) . .
C28 N1 C30 111.9(3) . .
N1 C26 C27 114.6(4) . .
N1 C28 C29 116.0(4) . .
N1 C30 C31 114.1(4) . .
N2 C33 C32 179.5(13) . .

loop_
_geom_bond_atom_site_label_1
_geom_bond_atom_site_label_2
_geom_bond_distance
_geom_bond_site_symmetry_2
Gd1 O1 2.499(2) .
Gd1 O2 2.479(2) .
Gd1 O3 2.328(2) .
Gd1 O5 2.463(2) .
Gd1 O6 2.481(2) 3_666
Gd1 O7 2.365(2) .
Gd1 O9 2.510(2) .
Gd1 O10 2.493(2) .
Gd1 O11 2.363(2) .
Gd1 C1 2.830(3) .
Gd1 C6 2.858(3) .
Gd1 C21 2.881(3) .
Ni1 Gd1 3.4656(4) 3_666
Ni1 O3 2.074(2) .
Ni1 O3 2.070(2) 3_666
Ni1 O4 2.022(2) .
Ni1 O6 2.096(2) .
Ni1 O8 2.018(2) .
Ni1 O10 2.104(2) .
O1 C6 1.249(4) .
O2 C1 1.274(4) .
O3 Ni1 2.070(2) 3_666
O4 C11 1.257(4) 3_666
O5 C1 1.252(4) .
O6 Gd1 2.481(2) 3_666
O6 C6 1.272(4) 3_666
O7 C16 1.255(4) .
O8 C16 1.258(4) .
O9 C21 1.255(4) .
O10 C21 1.273(4) .
O11 C11 1.247(4) .
C1 C2 1.539(5) .
C2 C3 1.480(8) .
C2 C4 1.528(8) .
C2 C5 1.554(8) .
C2 C1O 1.64(3) .
C2 C1P 1.43(3) .
C2 C1R 1.50(3) .
C6 O6 1.271(4) 3_666
C6 C7 1.526(4) .
C7 C8 1.531(5) .
C7 C9 1.538(5) .
C7 C10 1.533(5) .
C11 O4 1.257(4) 3_666
C11 C12 1.540(5) .
C12 C13 1.534(7) .
C12 C14 1.525(7) .
C12 C15 1.487(7) .
C12 C1A 1.56(2) .
C12 C1Q 1.44(2) .
C12 C1S 1.62(2) .
C16 C17 1.545(4) .
C17 C18 1.526(5) .
C17 C19 1.526(5) .
C17 C20 1.526(5) .
C21 C22 1.525(4) .
C22 C23 1.532(4) .
C22 C24 1.532(5) .
C22 C25 1.527(5) .
N1 C26 1.466(6) .
N1 C28 1.475(6) .
N1 C30 1.507(6) .
C26 C27 1.528(7) .
C28 C29 1.494(6) .
C30 C31 1.521(7) .
N2 C33 1.129(14) .
C32 C33 1.441(13) .
